data_2017276
loop_
_publ_author_name
'Sridhar, Balasubramanian'
'Ravikumar, Krishnan'

_publ_section_title
;
 Lamotrigine, an antiepileptic drug, and its chloride and nitrate salts
;
_journal_coeditor_code DN3123
_journal_issue 9
_journal_name_full 'Acta Crystallographica Section C'
_journal_page_first o460
_journal_page_last o464
_journal_paper_doi 10.1107/S0108270109030960
_journal_volume 65
_journal_year 2009
_chemical_formula_iupac 'C9 H8 Cl2 N5 + , Cl -'
_chemical_formula_moiety 'C9 H8 Cl2 N5 + , Cl -'
_chemical_formula_sum 'C9 H8 Cl3 N5'
_chemical_formula_weight 292.55
_chemical_name_common 'Lamotriginium chloride'
_chemical_name_systematic
;
3,5-diamino-6-(2,3-dichlorophenyl)-1,2,4-triazin-2-ium chloride
;
_space_group_IT_number 14
_symmetry_cell_setting monoclinic
_symmetry_space_group_name_Hall '-P 2ybc'
_symmetry_space_group_name_H-M 'P 1 21/c 1'
_atom_sites_solution_hydrogens geom
_atom_sites_solution_primary direct
_atom_sites_solution_secondary difmap
_audit_creation_method SHELXL97
_cell_angle_alpha 90.00
_cell_angle_beta 102.588(5)
_cell_angle_gamma 90.00
_cell_formula_units_Z 4
_cell_length_a 16.664(5)
_cell_length_b 5.5139(17)
_cell_length_c 13.392(4)
_cell_measurement_reflns_used 2719
_cell_measurement_temperature 294(2)
_cell_measurement_theta_max 26.75
_cell_measurement_theta_min 2.51
_cell_volume 1200.9(6)
_computing_cell_refinement 'SAINT (Bruker, 2001)'
_computing_data_collection 'SMART (Bruker, 2001)'
_computing_data_reduction 'SAINT (Bruker, 2001)'
_computing_molecular_graphics
;
DIAMOND (Brandenburg & Putz, 2005) and PLATON (Spek, 2009)
;
_computing_publication_material 'SHELXL97 (Sheldrick, 2008)'
_computing_structure_refinement 'SHELXL97 (Sheldrick, 2008)'
_computing_structure_solution 'SHELXS97 (Sheldrick, 2008)'
_diffrn_ambient_temperature 294(2)
_diffrn_measured_fraction_theta_full 1.000
_diffrn_measured_fraction_theta_max 1.000
_diffrn_measurement_device 'Bruker SMART APEX CCD area-detector'
_diffrn_measurement_device_type 'Bruker SMART APEX CCD area-detector'
_diffrn_measurement_method \w
_diffrn_radiation_monochromator graphite
_diffrn_radiation_source 'sealed tube'
_diffrn_radiation_type MoK\a
_diffrn_radiation_wavelength 0.71073
_diffrn_reflns_av_R_equivalents 0.0583
_diffrn_reflns_av_sigmaI/netI 0.0465
_diffrn_reflns_limit_h_max 19
_diffrn_reflns_limit_h_min -19
_diffrn_reflns_limit_k_max 6
_diffrn_reflns_limit_k_min -6
_diffrn_reflns_limit_l_max 15
_diffrn_reflns_limit_l_min -15
_diffrn_reflns_number 10623
_diffrn_reflns_theta_full 24.99
_diffrn_reflns_theta_max 24.99
_diffrn_reflns_theta_min 1.25
_diffrn_standards_number 0
_exptl_absorpt_coefficient_mu 0.746
_exptl_absorpt_correction_type none
_exptl_crystal_colour colourless
_exptl_crystal_density_diffrn 1.618
_exptl_crystal_density_method 'not measured'
_exptl_crystal_description block
_exptl_crystal_F_000 592
_exptl_crystal_size_max 0.19
_exptl_crystal_size_mid 0.12
_exptl_crystal_size_min 0.07
_refine_diff_density_max 0.453
_refine_diff_density_min -0.208
_refine_ls_extinction_method none
_refine_ls_goodness_of_fit_ref 1.066
_refine_ls_hydrogen_treatment mixed
_refine_ls_matrix_type full
_refine_ls_number_parameters 174
_refine_ls_number_reflns 2119
_refine_ls_number_restraints 0
_refine_ls_restrained_S_all 1.066
_refine_ls_R_factor_all 0.0640
_refine_ls_R_factor_gt 0.0466
_refine_ls_shift/su_max 0.000
_refine_ls_shift/su_mean 0.000
_refine_ls_structure_factor_coef Fsqd
_refine_ls_weighting_details 'calc w = 1/[\s^2^(Fo^2^)+(0.0615P)^2^+0.5312P] where P=(Fo^2^+2Fc^2^)/3'
_refine_ls_weighting_scheme calc
_refine_ls_wR_factor_gt 0.1118
_refine_ls_wR_factor_ref 0.1235
_reflns_number_gt 1645
_reflns_number_total 2119
_reflns_threshold_expression I>2\s(I)
_cod_data_source_file dn3123.cif
_cod_data_source_block II
_cod_original_cell_volume 1201.0(6)
_cod_original_sg_symbol_H-M 'P 21/c'
_cod_database_code 2017276
_cod_database_fobs_code 2017276

loop_
_symmetry_equiv_pos_as_xyz
'x, y, z'
'-x, y+1/2, -z+1/2'
'-x, -y, -z'
'x, -y-1/2, z-1/2'

loop_
_atom_site_type_symbol
_atom_site_label
_atom_site_fract_x
_atom_site_fract_y
_atom_site_fract_z
_atom_site_U_iso_or_equiv
_atom_site_adp_type
_atom_site_calc_flag
_atom_site_refinement_flags
_atom_site_occupancy
_atom_site_disorder_assembly
_atom_site_disorder_group
C C1 0.21676(18) 0.3960(6) 0.9622(2) 0.0346(7) Uani d . 1 . .
C C2 0.16292(18) 0.5422(6) 0.8953(2) 0.0347(7) Uani d . 1 . .
C C3 0.10250(19) 0.6702(6) 0.9294(2) 0.0418(8) Uani d . 1 . .
C C4 0.0939(2) 0.6449(7) 1.0288(3) 0.0498(9) Uani d . 1 . .
H H4 0.0534 0.7312 1.0516 0.060 Uiso calc R 1 . .
C C5 0.1454(2) 0.4920(7) 1.0944(3) 0.0498(9) Uani d . 1 . .
H H5 0.1381 0.4702 1.1607 0.060 Uiso calc R 1 . .
C C6 0.2077(2) 0.3706(6) 1.0624(2) 0.0427(8) Uani d . 1 . .
H H6 0.2436 0.2720 1.1078 0.051 Uiso calc R 1 . .
C C7 0.28538(18) 0.2693(6) 0.9280(2) 0.0337(7) Uani d . 1 . .
C C8 0.40791(18) 0.0504(6) 0.8620(2) 0.0358(7) Uani d . 1 . .
C C9 0.37029(18) 0.3494(5) 0.9584(2) 0.0332(7) Uani d . 1 . .
N N1 0.26640(15) 0.0880(5) 0.8662(2) 0.0388(6) Uani d . 1 . .
N N2 0.32909(16) -0.0200(5) 0.8340(2) 0.0404(7) Uani d . 1 . .
H H2N 0.315(2) -0.129(7) 0.789(3) 0.066(13) Uiso d . 1 . .
N N3 0.4632(2) -0.0745(6) 0.8269(2) 0.0492(8) Uani d . 1 . .
N N4 0.43016(14) 0.2373(5) 0.92572(18) 0.0353(6) Uani d . 1 . .
H H3N 0.446(2) -0.184(7) 0.784(3) 0.056(12) Uiso d . 1 . .
H H4N 0.516(2) -0.030(6) 0.841(2) 0.044(10) Uiso d . 1 . .
N N5 0.38916(19) 0.5389(5) 1.0188(2) 0.0452(7) Uani d . 1 . .
H H5N 0.440(2) 0.587(6) 1.034(2) 0.039(9) Uiso d . 1 . .
H H6N 0.351(2) 0.615(6) 1.042(3) 0.048(10) Uiso d . 1 . .
Cl Cl1 0.17094(5) 0.56486(16) 0.76934(6) 0.0467(3) Uani d . 1 . .
Cl Cl2 0.03727(7) 0.8640(2) 0.84802(8) 0.0719(4) Uani d . 1 . .
Cl Cl3 0.35241(5) -0.43520(15) 0.67219(6) 0.0443(3) Uani d . 1 . .

loop_
_atom_site_aniso_label
_atom_site_aniso_U_11
_atom_site_aniso_U_22
_atom_site_aniso_U_33
_atom_site_aniso_U_12
_atom_site_aniso_U_13
_atom_site_aniso_U_23
C1 0.0326(16) 0.0362(17) 0.0338(17) -0.0001(13) 0.0045(13) -0.0054(13)
C2 0.0343(16) 0.0380(18) 0.0318(17) -0.0024(14) 0.0071(13) -0.0035(13)
C3 0.0382(18) 0.0435(19) 0.0418(19) 0.0082(15) 0.0046(14) -0.0018(15)
C4 0.046(2) 0.059(2) 0.048(2) 0.0083(17) 0.0161(16) -0.0112(18)
C5 0.059(2) 0.058(2) 0.0362(19) 0.0045(18) 0.0177(17) -0.0011(16)
C6 0.048(2) 0.049(2) 0.0315(17) 0.0077(16) 0.0096(14) 0.0033(15)
C7 0.0380(17) 0.0344(17) 0.0282(16) 0.0025(13) 0.0061(13) -0.0017(13)
C8 0.0371(17) 0.0377(18) 0.0335(17) 0.0017(14) 0.0095(13) -0.0010(14)
C9 0.0345(16) 0.0338(16) 0.0306(16) 0.0024(13) 0.0056(13) 0.0012(13)
N1 0.0327(14) 0.0439(16) 0.0399(15) 0.0019(12) 0.0084(11) -0.0069(13)
N2 0.0322(15) 0.0431(16) 0.0449(17) -0.0011(12) 0.0062(12) -0.0138(14)
N3 0.0376(17) 0.058(2) 0.0535(19) -0.0020(15) 0.0130(14) -0.0240(16)
N4 0.0334(14) 0.0385(15) 0.0337(14) -0.0005(11) 0.0064(11) -0.0053(12)
N5 0.0361(16) 0.0486(18) 0.0520(18) -0.0032(15) 0.0119(14) -0.0185(14)
Cl1 0.0546(5) 0.0557(6) 0.0301(4) 0.0022(4) 0.0100(4) 0.0023(4)
Cl2 0.0667(7) 0.0834(8) 0.0624(7) 0.0380(6) 0.0067(5) 0.0107(5)
Cl3 0.0437(5) 0.0442(5) 0.0479(5) -0.0080(4) 0.0162(4) -0.0081(4)

loop_
_atom_type_symbol
_atom_type_description
_atom_type_scat_dispersion_real
_atom_type_scat_dispersion_imag
_atom_type_scat_source
C C 0.0033 0.0016 'International Tables Vol C Tables 4.2.6.8 and 6.1.1.4'
H H 0.0000 0.0000 'International Tables Vol C Tables 4.2.6.8 and 6.1.1.4'
N N 0.0061 0.0033 'International Tables Vol C Tables 4.2.6.8 and 6.1.1.4'
Cl Cl 0.1484 0.1585 'International Tables Vol C Tables 4.2.6.8 and 6.1.1.4'

loop_
_geom_angle_atom_site_label_1
_geom_angle_atom_site_label_2
_geom_angle_atom_site_label_3
_geom_angle_site_symmetry_1
_geom_angle_site_symmetry_3
_geom_angle
_geom_angle_publ_flag
C2 C1 C6 . . 119.6(3) ?
C2 C1 C7 . . 120.4(3) ?
C6 C1 C7 . . 120.0(3) ?
C1 C2 C3 . . 119.9(3) ?
C1 C2 Cl1 . . 119.9(2) ?
C3 C2 Cl1 . . 120.2(2) ?
C4 C3 C2 . . 120.2(3) ?
C4 C3 Cl2 . . 119.2(3) ?
C2 C3 Cl2 . . 120.5(3) ?
C5 C4 C3 . . 119.9(3) ?
C5 C4 H4 . . 120.1 ?
C3 C4 H4 . . 120.1 ?
C4 C5 C6 . . 120.4(3) ?
C4 C5 H5 . . 119.8 ?
C6 C5 H5 . . 119.8 ?
C5 C6 C1 . . 119.9(3) ?
C5 C6 H6 . . 120.1 ?
C1 C6 H6 . . 120.1 ?
N1 C7 C9 . . 120.1(3) ?
N1 C7 C1 . . 117.4(3) ?
C9 C7 C1 . . 122.4(3) ?
N3 C8 N4 . . 120.9(3) ?
N3 C8 N2 . . 117.8(3) ?
N4 C8 N2 . . 121.3(3) ?
N5 C9 N4 . . 118.5(3) ?
N5 C9 C7 . . 120.0(3) ?
N4 C9 C7 . . 121.5(3) ?
C7 N1 N2 . . 116.5(3) ?
C8 N2 N1 . . 124.1(3) ?
C8 N2 H2N . . 120(3) ?
N1 N2 H2N . . 115(3) ?
C8 N3 H3N . . 117(3) ?
C8 N3 H4N . . 121(2) ?
H3N N3 H4N . . 121(3) ?
C9 N4 C8 . . 116.5(3) ?
C9 N5 H5N . . 118(2) ?
C9 N5 H6N . . 121(2) ?
H5N N5 H6N . . 121(3) ?

loop_
_geom_bond_atom_site_label_1
_geom_bond_atom_site_label_2
_geom_bond_site_symmetry_2
_geom_bond_distance
_geom_bond_publ_flag
C1 C2 . 1.381(4) ?
C1 C6 . 1.390(4) ?
C1 C7 . 1.494(4) ?
C2 C3 . 1.386(4) ?
C2 Cl1 . 1.725(3) ?
C3 C4 . 1.377(5) ?
C3 Cl2 . 1.731(3) ?
C4 C5 . 1.374(5) ?
C4 H4 . 0.9300 ?
C5 C6 . 1.380(5) ?
C5 H5 . 0.9300 ?
C6 H6 . 0.9300 ?
C7 N1 . 1.293(4) ?
C7 C9 . 1.453(4) ?
C8 N3 . 1.316(4) ?
C8 N4 . 1.337(4) ?
C8 N2 . 1.342(4) ?
C9 N5 . 1.317(4) ?
C9 N4 . 1.326(4) ?
N1 N2 . 1.352(4) ?
N2 H2N . 0.85(4) ?
N3 H3N . 0.84(4) ?
N3 H4N . 0.89(4) ?
N5 H5N . 0.88(3) ?
N5 H6N . 0.87(4) ?

loop_
_geom_hbond_atom_site_label_D
_geom_hbond_atom_site_label_H
_geom_hbond_atom_site_label_A
_geom_hbond_site_symmetry_A
_geom_hbond_distance_DH
_geom_hbond_distance_HA
_geom_hbond_distance_DA
_geom_hbond_angle_DHA
N2 H2N Cl3 . 0.85(4) 2.47(4) 3.233(3) 150(3)
N3 H3N Cl3 . 0.84(4) 2.36(4) 3.160(4) 160(3)
N3 H4N Cl3 2_656 0.89(4) 2.30(4) 3.165(4) 164(3)
N5 H5N N4 3_667 0.88(3) 2.32(3) 3.189(4) 173(3)
N5 H6N Cl3 4_566 0.87(4) 2.48(4) 3.149(3) 135(3)

loop_
_geom_torsion_atom_site_label_1
_geom_torsion_atom_site_label_2
_geom_torsion_atom_site_label_3
_geom_torsion_atom_site_label_4
_geom_torsion_site_symmetry_1
_geom_torsion_site_symmetry_2
_geom_torsion_site_symmetry_3
_geom_torsion_site_symmetry_4
_geom_torsion
_geom_torsion_publ_flag
C6 C1 C2 C3 . . . . 2.6(5) ?
C7 C1 C2 C3 . . . . -176.2(3) ?
C6 C1 C2 Cl1 . . . . -177.3(2) ?
C7 C1 C2 Cl1 . . . . 3.9(4) ?
C1 C2 C3 C4 . . . . -2.5(5) ?
Cl1 C2 C3 C4 . . . . 177.4(3) ?
C1 C2 C3 Cl2 . . . . 177.3(2) ?
Cl1 C2 C3 Cl2 . . . . -2.8(4) ?
C2 C3 C4 C5 . . . . -0.1(5) ?
Cl2 C3 C4 C5 . . . . -179.9(3) ?
C3 C4 C5 C6 . . . . 2.6(6) ?
C4 C5 C6 C1 . . . . -2.4(6) ?
C2 C1 C6 C5 . . . . -0.2(5) ?
C7 C1 C6 C5 . . . . 178.6(3) ?
C2 C1 C7 N1 . . . . -72.4(4) ?
C6 C1 C7 N1 . . . . 108.8(3) ?
C2 C1 C7 C9 . . . . 104.9(3) ?
C6 C1 C7 C9 . . . . -73.9(4) ?
N1 C7 C9 N5 . . . . 177.8(3) ?
C1 C7 C9 N5 . . . . 0.6(5) ?
N1 C7 C9 N4 . . . . -1.5(4) ?
C1 C7 C9 N4 . . . . -178.7(3) ?
C9 C7 N1 N2 . . . . 0.9(4) ?
C1 C7 N1 N2 . . . . 178.2(3) ?
N3 C8 N2 N1 . . . . 178.4(3) ?
N4 C8 N2 N1 . . . . 0.1(5) ?
C7 N1 N2 C8 . . . . -0.2(5) ?
N5 C9 N4 C8 . . . . -178.0(3) ?
C7 C9 N4 C8 . . . . 1.3(4) ?
N3 C8 N4 C9 . . . . -178.9(3) ?
N2 C8 N4 C9 . . . . -0.7(4) ?

loop_
_cod_related_entry_id
_cod_related_entry_database
_cod_related_entry_code
1 ChemSpider 30654185
